data_7228852
loop_
_publ_author_name
'Yang, Shiwei'
'Bian, Guangling'
'Chen, Zhongxiang'
'Xia, Xiaohan'
'Zhou, Mi'
'Cui, Caiyan'
'Song, Ling'

_publ_section_title
;
 Highly efficient synthesis of chiral quaternary 3-aminooxindoles promoted
 by zinc(ii) chloride via Et2Zn-catalysed addition of Grignard reagents to
 isaltin-derived N-tert-butanesulfinyl ketimines
;
_journal_issue 61
_journal_name_full 'RSC Adv.'
_journal_page_first 38216
_journal_paper_doi 10.1039/C7RA07692D
_journal_volume 7
_journal_year 2017
_chemical_absolute_configuration s''s
_chemical_formula_sum 'C21 H28 N2 O3 S'
_chemical_formula_weight 388.51
_space_group_crystal_system orthorhombic
_space_group_IT_number 18
_space_group_name_Hall 'P 2 2ab'
_space_group_name_H-M_alt 'P 21 21 2'
_symmetry_space_group_name_Hall 'P 2 2ab'
_symmetry_space_group_name_H-M 'P 21 21 2'
_atom_sites_solution_hydrogens mixed
_audit_creation_method SHELXL-2014/7
_audit_update_record
;
2016-12-19 deposited with the CCDC.
2017-07-25 downloaded from the CCDC.
;
_cell_angle_alpha 90
_cell_angle_beta 90
_cell_angle_gamma 90
_cell_formula_units_Z 4
_cell_length_a 8.62560(10)
_cell_length_b 22.3286(3)
_cell_length_c 10.6389(2)
_cell_measurement_reflns_used 9873
_cell_measurement_temperature 173(2)
_cell_measurement_theta_max 73.1270
_cell_measurement_theta_min 4.5850
_cell_volume 2049.03(5)
_computing_structure_refinement 'SHELXL-2014/7 (Sheldrick, 2014)'
_diffrn_ambient_temperature 173(2)
_diffrn_detector_area_resol_mean 10.5594
_diffrn_measured_fraction_theta_full 1.000
_diffrn_measured_fraction_theta_max 0.990
_diffrn_measurement_device_type 'SuperNova, Dual, Cu at zero, Atlas'
_diffrn_measurement_method '\w scans'
_diffrn_radiation_type CuK\a
_diffrn_radiation_wavelength 1.54184
_diffrn_reflns_av_R_equivalents 0.0177
_diffrn_reflns_av_unetI/netI 0.0137
_diffrn_reflns_Laue_measured_fraction_full 1.000
_diffrn_reflns_Laue_measured_fraction_max 0.990
_diffrn_reflns_limit_h_max 10
_diffrn_reflns_limit_h_min -10
_diffrn_reflns_limit_k_max 27
_diffrn_reflns_limit_k_min -25
_diffrn_reflns_limit_l_max 12
_diffrn_reflns_limit_l_min -12
_diffrn_reflns_number 14970
_diffrn_reflns_point_group_measured_fraction_full 1.000
_diffrn_reflns_point_group_measured_fraction_max 0.985
_diffrn_reflns_theta_full 67.684
_diffrn_reflns_theta_max 73.377
_diffrn_reflns_theta_min 3.960
_exptl_absorpt_coefficient_mu 1.588
_exptl_absorpt_correction_T_max 1.00000
_exptl_absorpt_correction_T_min 0.86851
_exptl_absorpt_correction_type multi-scan
_exptl_absorpt_process_details sadbas
_exptl_crystal_colour colorless
_exptl_crystal_density_diffrn 1.259
_exptl_crystal_description block
_exptl_crystal_F_000 832
_refine_diff_density_max 0.207
_refine_diff_density_min -0.232
_refine_diff_density_rms 0.033
_refine_ls_abs_structure_details
;
 Flack x determined using 1664 quotients [(I+)-(I-)]/[(I+)+(I-)]
 (Parsons, Flack and Wagner, Acta Cryst. B69 (2013) 249-259).
;
_refine_ls_abs_structure_Flack 0.000(4)
_refine_ls_extinction_method none
_refine_ls_goodness_of_fit_ref 1.031
_refine_ls_hydrogen_treatment mixed
_refine_ls_matrix_type full
_refine_ls_number_parameters 254
_refine_ls_number_reflns 4061
_refine_ls_number_restraints 0
_refine_ls_restrained_S_all 1.031
_refine_ls_R_factor_all 0.0238
_refine_ls_R_factor_gt 0.0231
_refine_ls_shift/su_max 0.001
_refine_ls_shift/su_mean 0.000
_refine_ls_structure_factor_coef Fsqd
_refine_ls_weighting_details 'w=1/[\s^2^(Fo^2^)+(0.0381P)^2^+0.3939P] where P=(Fo^2^+2Fc^2^)/3'
_refine_ls_weighting_scheme calc
_refine_ls_wR_factor_gt 0.0619
_refine_ls_wR_factor_ref 0.0624
_reflns_Friedel_coverage 0.731
_reflns_Friedel_fraction_full 1.000
_reflns_Friedel_fraction_max 0.978
_reflns_number_gt 3988
_reflns_number_total 4061
_reflns_threshold_expression 'I > 2\s(I)'
_cod_data_source_file c7ra07692d2.cif
_cod_data_source_block c:\Users\zhoumi\Desktop\struct\ZM20161217_a
_cod_database_code 7228852
_shelx_shelxl_version_number 2014/7
_shelx_space_group_comment
;
The symmetry employed for this shelxl refinement is uniquely defined
by the following loop, which should always be used as a source of
symmetry information in preference to the above space-group names.
They are only intended as comments.
;

loop_
_space_group_symop_operation_xyz
'x, y, z'
'-x, -y, z'
'x+1/2, -y+1/2, -z'
'-x+1/2, y+1/2, -z'

loop_
_atom_site_label
_atom_site_type_symbol
_atom_site_fract_x
_atom_site_fract_y
_atom_site_fract_z
_atom_site_U_iso_or_equiv
_atom_site_adp_type
_atom_site_occupancy
_atom_site_site_symmetry_order
_atom_site_calc_flag
_atom_site_refinement_flags_posn
_atom_site_refinement_flags_adp
S1 S 0.21014(5) 0.63324(2) 0.71521(4) 0.01710(10) Uani 1 1 d . .
O3 O 0.04074(14) 0.64200(5) 0.74159(11) 0.0228(3) Uani 1 1 d . .
O2 O 0.55861(14) 0.58158(6) 0.50926(12) 0.0232(3) Uani 1 1 d . .
N1 N 0.46612(16) 0.66487(6) 0.40697(13) 0.0174(3) Uani 1 1 d . .
O1 O 0.84396(19) 0.55296(6) 0.62703(17) 0.0376(4) Uani 1 1 d . .
H31 H 0.897(3) 0.5805(13) 0.657(2) 0.045 Uiso 1 1 d . U
H32 H 0.767(3) 0.5692(13) 0.601(3) 0.045 Uiso 1 1 d . U
N2 N 0.23527(17) 0.58035(6) 0.61006(13) 0.0182(3) Uani 1 1 d . .
H2 H 0.2239 0.5424 0.6307 0.022 Uiso 1 1 calc R U
C15 C 0.4518(2) 0.61234(7) 0.47070(15) 0.0175(3) Uani 1 1 d . .
C8 C 0.32021(19) 0.69118(7) 0.38468(15) 0.0167(3) Uani 1 1 d . .
C18 C 0.2885(2) 0.59586(7) 0.85653(16) 0.0216(3) Uani 1 1 d . .
C10 C 0.1333(2) 0.76278(7) 0.32183(16) 0.0209(4) Uani 1 1 d . .
H10 H 0.1072 0.8000 0.2841 0.025 Uiso 1 1 calc R U
C7 C 0.6157(2) 0.69091(8) 0.37215(16) 0.0195(3) Uani 1 1 d . .
H7A H 0.6945 0.6783 0.4344 0.023 Uiso 1 1 calc R U
H7B H 0.6076 0.7351 0.3761 0.023 Uiso 1 1 calc R U
C11 C 0.0160(2) 0.72670(8) 0.36767(16) 0.0209(4) Uani 1 1 d . .
H11 H -0.0887 0.7395 0.3614 0.025 Uiso 1 1 calc R U
C5 C 0.67012(19) 0.67307(8) 0.24205(17) 0.0208(4) Uani 1 1 d . .
C9 C 0.2891(2) 0.74603(7) 0.32950(15) 0.0191(3) Uani 1 1 d . .
H9 H 0.3696 0.7710 0.2984 0.023 Uiso 1 1 calc R U
C12 C 0.0500(2) 0.67146(8) 0.42314(16) 0.0191(3) Uani 1 1 d . .
H12 H -0.0304 0.6464 0.4541 0.023 Uiso 1 1 calc R U
C14 C 0.2768(2) 0.59719(7) 0.48171(15) 0.0168(3) Uani 1 1 d . .
C13 C 0.2036(2) 0.65422(7) 0.43175(14) 0.0168(3) Uani 1 1 d . .
C16 C 0.2437(2) 0.54246(7) 0.39713(16) 0.0231(4) Uani 1 1 d . .
H16A H 0.3043 0.5079 0.4286 0.028 Uiso 1 1 calc R U
H16B H 0.1325 0.5320 0.4041 0.028 Uiso 1 1 calc R U
C20 C 0.1907(2) 0.54096(8) 0.88832(18) 0.0277(4) Uani 1 1 d . .
H20A H 0.2022 0.5109 0.8218 0.042 Uiso 1 1 calc R U
H20B H 0.0815 0.5527 0.8952 0.042 Uiso 1 1 calc R U
H20C H 0.2256 0.5240 0.9684 0.042 Uiso 1 1 calc R U
C4 C 0.6464(2) 0.71068(9) 0.13963(17) 0.0254(4) Uani 1 1 d . .
H4 H 0.5886 0.7466 0.1498 0.030 Uiso 1 1 calc R U
C2 C 0.7068(3) 0.69602(9) 0.02215(18) 0.0321(4) Uani 1 1 d . .
H2A H 0.6907 0.7221 -0.0472 0.038 Uiso 1 1 calc R U
C6 C 0.7523(2) 0.61983(8) 0.22488(19) 0.0261(4) Uani 1 1 d . .
H6 H 0.7670 0.5933 0.2936 0.031 Uiso 1 1 calc R U
C21 C 0.4573(2) 0.58029(9) 0.83003(19) 0.0289(4) Uani 1 1 d . .
H21A H 0.5028 0.5611 0.9042 0.043 Uiso 1 1 calc R U
H21B H 0.5149 0.6170 0.8104 0.043 Uiso 1 1 calc R U
H21C H 0.4628 0.5528 0.7584 0.043 Uiso 1 1 calc R U
C3 C 0.8125(2) 0.60556(9) 0.1072(2) 0.0312(4) Uani 1 1 d . .
H3 H 0.8693 0.5695 0.0963 0.037 Uiso 1 1 calc R U
C1 C 0.7903(3) 0.64359(9) 0.00619(19) 0.0336(5) Uani 1 1 d . .
H1 H 0.8321 0.6338 -0.0738 0.040 Uiso 1 1 calc R U
C17 C 0.2831(3) 0.55248(8) 0.25885(17) 0.0329(4) Uani 1 1 d . .
H17A H 0.2189 0.5850 0.2253 0.049 Uiso 1 1 calc R U
H17B H 0.2629 0.5157 0.2115 0.049 Uiso 1 1 calc R U
H17C H 0.3928 0.5632 0.2510 0.049 Uiso 1 1 calc R U
C19 C 0.2773(3) 0.64344(8) 0.95957(17) 0.0304(4) Uani 1 1 d . .
H19A H 0.1680 0.6514 0.9783 0.046 Uiso 1 1 calc R U
H19B H 0.3273 0.6804 0.9308 0.046 Uiso 1 1 calc R U
H19C H 0.3294 0.6290 1.0356 0.046 Uiso 1 1 calc R U

loop_
_atom_site_aniso_label
_atom_site_aniso_U_11
_atom_site_aniso_U_22
_atom_site_aniso_U_33
_atom_site_aniso_U_23
_atom_site_aniso_U_13
_atom_site_aniso_U_12
S1 0.01801(19) 0.01558(18) 0.01770(18) 0.00152(14) -0.00091(15) -0.00061(14)
O3 0.0187(6) 0.0259(6) 0.0238(6) -0.0031(5) 0.0001(5) 0.0033(5)
O2 0.0187(6) 0.0237(6) 0.0272(6) 0.0016(5) -0.0008(5) 0.0057(5)
N1 0.0140(7) 0.0184(7) 0.0198(7) 0.0010(5) 0.0024(5) -0.0003(6)
O1 0.0301(8) 0.0201(7) 0.0626(11) -0.0015(7) -0.0224(7) 0.0016(6)
N2 0.0212(7) 0.0145(6) 0.0189(7) 0.0022(5) 0.0017(6) -0.0011(5)
C15 0.0189(8) 0.0180(8) 0.0154(7) -0.0023(6) 0.0004(6) 0.0004(6)
C8 0.0163(8) 0.0178(7) 0.0161(7) -0.0015(6) -0.0008(6) 0.0001(6)
C18 0.0235(8) 0.0203(8) 0.0209(8) 0.0053(6) -0.0042(7) -0.0023(7)
C10 0.0240(9) 0.0179(8) 0.0208(9) 0.0033(6) -0.0025(7) 0.0024(7)
C7 0.0145(8) 0.0216(8) 0.0225(8) -0.0016(7) 0.0023(6) -0.0025(6)
C11 0.0167(8) 0.0229(8) 0.0232(9) 0.0013(7) -0.0029(7) 0.0019(7)
C5 0.0149(8) 0.0242(8) 0.0232(9) -0.0041(7) 0.0023(6) -0.0066(6)
C9 0.0201(8) 0.0175(7) 0.0197(7) 0.0016(6) 0.0018(7) -0.0023(7)
C12 0.0163(8) 0.0192(8) 0.0218(8) 0.0014(7) -0.0017(6) -0.0020(6)
C14 0.0170(7) 0.0150(7) 0.0184(8) 0.0006(6) 0.0005(6) 0.0001(6)
C13 0.0187(8) 0.0162(7) 0.0154(7) -0.0001(6) -0.0007(6) -0.0025(7)
C16 0.0304(10) 0.0162(8) 0.0226(9) -0.0018(6) -0.0037(7) -0.0028(7)
C20 0.0333(11) 0.0247(9) 0.0252(9) 0.0083(7) -0.0011(8) -0.0072(8)
C4 0.0241(9) 0.0278(9) 0.0242(9) -0.0018(7) 0.0009(7) -0.0036(7)
C2 0.0367(11) 0.0368(11) 0.0227(9) -0.0012(8) 0.0020(9) -0.0069(9)
C6 0.0244(9) 0.0240(9) 0.0300(9) -0.0031(7) 0.0053(7) -0.0037(7)
C21 0.0227(9) 0.0290(9) 0.0349(10) 0.0099(8) -0.0063(8) -0.0016(8)
C3 0.0289(10) 0.0281(9) 0.0366(11) -0.0108(8) 0.0101(9) -0.0038(8)
C1 0.0336(10) 0.0402(11) 0.0271(9) -0.0127(8) 0.0100(9) -0.0127(9)
C17 0.0530(12) 0.0227(9) 0.0229(9) -0.0034(7) -0.0013(9) -0.0047(9)
C19 0.0416(11) 0.0291(10) 0.0204(8) 0.0014(7) -0.0066(8) -0.0058(9)

loop_
_atom_type_symbol
_atom_type_description
_atom_type_scat_dispersion_real
_atom_type_scat_dispersion_imag
_atom_type_scat_source
C C 0.0181 0.0091 'International Tables Vol C Tables 4.2.6.8 and 6.1.1.4'
H H 0.0000 0.0000 'International Tables Vol C Tables 4.2.6.8 and 6.1.1.4'
N N 0.0311 0.0180 'International Tables Vol C Tables 4.2.6.8 and 6.1.1.4'
O O 0.0492 0.0322 'International Tables Vol C Tables 4.2.6.8 and 6.1.1.4'
S S 0.3331 0.5567 'International Tables Vol C Tables 4.2.6.8 and 6.1.1.4'

loop_
_geom_angle_atom_site_label_1
_geom_angle_atom_site_label_2
_geom_angle_atom_site_label_3
_geom_angle
O3 S1 N2 110.48(7)
O3 S1 C18 105.24(8)
N2 S1 C18 100.45(7)
C15 N1 C8 111.22(13)
C15 N1 C7 123.31(14)
C8 N1 C7 125.42(14)
H31 O1 H32 105(3)
C14 N2 S1 118.97(11)
C14 N2 H2 120.5
S1 N2 H2 120.5
O2 C15 N1 125.73(16)
O2 C15 C14 125.93(15)
N1 C15 C14 108.31(13)
C9 C8 C13 122.42(16)
C9 C8 N1 127.83(15)
C13 C8 N1 109.71(14)
C21 C18 C20 112.72(15)
C21 C18 C19 110.60(16)
C20 C18 C19 111.34(15)
C21 C18 S1 107.59(12)
C20 C18 S1 109.93(13)
C19 C18 S1 104.26(11)
C11 C10 C9 121.83(15)
C11 C10 H10 119.1
C9 C10 H10 119.1
N1 C7 C5 113.58(14)
N1 C7 H7A 108.8
C5 C7 H7A 108.8
N1 C7 H7B 108.8
C5 C7 H7B 108.8
H7A C7 H7B 107.7
C10 C11 C12 120.60(16)
C10 C11 H11 119.7
C12 C11 H11 119.7
C4 C5 C6 119.11(17)
C4 C5 C7 120.75(16)
C6 C5 C7 120.06(16)
C8 C9 C10 116.61(15)
C8 C9 H9 121.7
C10 C9 H9 121.7
C13 C12 C11 118.35(16)
C13 C12 H12 120.8
C11 C12 H12 120.8
N2 C14 C13 116.18(14)
N2 C14 C16 107.19(13)
C13 C14 C16 112.52(13)
N2 C14 C15 111.43(13)
C13 C14 C15 101.28(13)
C16 C14 C15 107.97(13)
C12 C13 C8 120.18(15)
C12 C13 C14 130.97(15)
C8 C13 C14 108.80(15)
C17 C16 C14 113.85(14)
C17 C16 H16A 108.8
C14 C16 H16A 108.8
C17 C16 H16B 108.8
C14 C16 H16B 108.8
H16A C16 H16B 107.7
C18 C20 H20A 109.5
C18 C20 H20B 109.5
H20A C20 H20B 109.5
C18 C20 H20C 109.5
H20A C20 H20C 109.5
H20B C20 H20C 109.5
C5 C4 C2 120.38(18)
C5 C4 H4 119.8
C2 C4 H4 119.8
C1 C2 C4 120.21(19)
C1 C2 H2A 119.9
C4 C2 H2A 119.9
C3 C6 C5 120.14(19)
C3 C6 H6 119.9
C5 C6 H6 119.9
C18 C21 H21A 109.5
C18 C21 H21B 109.5
H21A C21 H21B 109.5
C18 C21 H21C 109.5
H21A C21 H21C 109.5
H21B C21 H21C 109.5
C1 C3 C6 120.42(18)
C1 C3 H3 119.8
C6 C3 H3 119.8
C3 C1 C2 119.72(17)
C3 C1 H1 120.1
C2 C1 H1 120.1
C16 C17 H17A 109.5
C16 C17 H17B 109.5
H17A C17 H17B 109.5
C16 C17 H17C 109.5
H17A C17 H17C 109.5
H17B C17 H17C 109.5
C18 C19 H19A 109.5
C18 C19 H19B 109.5
H19A C19 H19B 109.5
C18 C19 H19C 109.5
H19A C19 H19C 109.5
H19B C19 H19C 109.5

loop_
_geom_bond_atom_site_label_1
_geom_bond_atom_site_label_2
_geom_bond_distance
S1 O3 1.5007(13)
S1 N2 1.6409(14)
S1 C18 1.8477(17)
O2 C15 1.220(2)
N1 C15 1.361(2)
N1 C8 1.409(2)
N1 C7 1.463(2)
O1 H31 0.83(3)
O1 H32 0.81(3)
N2 C14 1.461(2)
N2 H2 0.8800
C15 C14 1.551(2)
C8 C9 1.384(2)
C8 C13 1.394(2)
C18 C21 1.523(3)
C18 C20 1.526(2)
C18 C19 1.530(2)
C10 C11 1.382(3)
C10 C9 1.398(2)
C10 H10 0.9500
C7 C5 1.515(2)
C7 H7A 0.9900
C7 H7B 0.9900
C11 C12 1.399(2)
C11 H11 0.9500
C5 C4 1.391(3)
C5 C6 1.396(3)
C9 H9 0.9500
C12 C13 1.382(2)
C12 H12 0.9500
C14 C13 1.517(2)
C14 C16 1.544(2)
C16 C17 1.526(3)
C16 H16A 0.9900
C16 H16B 0.9900
C20 H20A 0.9800
C20 H20B 0.9800
C20 H20C 0.9800
C4 C2 1.393(3)
C4 H4 0.9500
C2 C1 1.385(3)
C2 H2A 0.9500
C6 C3 1.392(3)
C6 H6 0.9500
C21 H21A 0.9800
C21 H21B 0.9800
C21 H21C 0.9800
C3 C1 1.383(3)
C3 H3 0.9500
C1 H1 0.9500
C17 H17A 0.9800
C17 H17B 0.9800
C17 H17C 0.9800
C19 H19A 0.9800
C19 H19B 0.9800
C19 H19C 0.9800
